data_4323664
loop_
_publ_author_name
'Achim M\"uller'
'Roberta Sessoli'
'Erich Krickemeyer'
'Hartmut B\"ogge'
'Jochen Meyer'
'Dante Gatteschi'
'Luca Pardi'
'J\"org Westphal'
'Kai Hovemeier'
'Ralf Rohlfing'
'Joachim D\"oring'
'Frank Hellweg'
'Christian Beugholt'
'Marc Schmidtmann'

_publ_section_title
;
 Polyoxovanadates: High-Nuclearity Spin Clusters with Interesting
 Host-Guest Systems and Different Electron Populations. Synthesis, Spin
 Organization, Magnetochemistry, and Spectroscopic Studies
;
_journal_name_full 'Inorganic Chemistry'
_journal_page_first 5239
_journal_page_last 5250
_journal_paper_doi 10.1021/ic9703641
_journal_volume 36
_journal_year 1997
_chemical_formula_sum 'C0 H49 Na6 O67 V19'
_chemical_formula_weight 2227.19
_chemical_name_systematic
; 
 ? 
;
_space_group_IT_number 9
_symmetry_cell_setting monoclinic
_symmetry_space_group_name_Hall 'C -2yc'
_symmetry_space_group_name_H-M 'C 1 c 1'
_atom_sites_solution_hydrogens geom
_atom_sites_solution_primary direct
_atom_sites_solution_secondary difmap
_audit_creation_method SHELXL
_cell_angle_alpha 90.00
_cell_angle_beta 97.64(3)
_cell_angle_gamma 90.00
_cell_formula_units_Z 4
_cell_length_a 20.488(9)
_cell_length_b 15.073(7)
_cell_length_c 18.936(8)
_cell_measurement_reflns_used 15
_cell_measurement_temperature 140(2)
_cell_measurement_theta_max 15
_cell_measurement_theta_min 10
_cell_volume 5796(4)
_computing_structure_refinement 'SHELXL-93 (Sheldrick, 1993)'
_computing_structure_solution 'SHELXS-86 (Sheldrick, 1990)'
_diffrn_ambient_temperature 140(2)
_diffrn_radiation_monochromator graphite
_diffrn_radiation_source 'fine-focus sealed tube'
_diffrn_radiation_type MoK\a
_diffrn_radiation_wavelength 0.71069
_diffrn_reflns_av_R_equivalents 0.0312
_diffrn_reflns_av_sigmaI/netI 0.0618
_diffrn_reflns_limit_h_max 25
_diffrn_reflns_limit_h_min -25
_diffrn_reflns_limit_k_max 18
_diffrn_reflns_limit_k_min -3
_diffrn_reflns_limit_l_max 18
_diffrn_reflns_limit_l_min 0
_diffrn_reflns_number 5433
_diffrn_reflns_theta_max 26.05
_diffrn_reflns_theta_min 2.01
_diffrn_standards_decay_% 8
_diffrn_standards_interval_count 100
_diffrn_standards_number 3
_exptl_absorpt_coefficient_mu 3.085
_exptl_absorpt_correction_type none
_exptl_crystal_density_diffrn 2.553
_exptl_crystal_F_000 4352
_refine_diff_density_max 1.581
_refine_diff_density_min -1.148
_refine_diff_density_rms 0.231
_refine_ls_abs_structure_details 'Flack H D (1983), Acta Cryst. A39, 876-881'
_refine_ls_abs_structure_Flack 0.07(6)
_refine_ls_extinction_method none
_refine_ls_goodness_of_fit_all 1.380
_refine_ls_goodness_of_fit_obs 1.462
_refine_ls_matrix_type full
_refine_ls_number_parameters 464
_refine_ls_number_reflns 5413
_refine_ls_number_restraints 2
_refine_ls_restrained_S_all 1.458
_refine_ls_restrained_S_obs 1.462
_refine_ls_R_factor_all 0.0923
_refine_ls_R_factor_obs 0.0747
_refine_ls_shift/esd_max -0.015
_refine_ls_shift/esd_mean 0.001
_refine_ls_structure_factor_coef Fsqd
_refine_ls_weighting_details 'w=1/[\s^2^(Fo^2^)+(0.1000P)^2^+0.0000P] where P=(Fo^2^+2Fc^2^)/3'
_refine_ls_weighting_scheme calc
_refine_ls_wR_factor_all 0.2147
_refine_ls_wR_factor_obs 0.1927
_reflns_number_observed 4395
_reflns_number_total 6320
_reflns_observed_criterion >2sigma(I)
_cod_data_source_file ic9703641_17.cif
_cod_data_source_block sovt_8
_cod_depositor_comments
;
The following automatic conversions were performed:

'_refine_ls_weighting_scheme' value 'calc
w=1/[\s^2^(Fo^2^)+(0.1000P)^2^+0.0000P] where P=(Fo^2^+2Fc^2^)/3' was
changed to 'calc'. New tag '_refine_ls_weighting_details' was
created. The value of the new tag was set to
'w=1/[\s^2^(Fo^2^)+(0.1000P)^2^+0.0000P] where P=(Fo^2^+2Fc^2^)/3'.

Automatic conversion script
Id: cif_fix_values 3143 2015-03-26 13:38:13Z robertas 
;
_cod_original_cell_volume 5795.6(44)
_cod_database_code 4323664

loop_
_symmetry_equiv_pos_as_xyz
'x, y, z'
'x, -y, z+1/2'
'x+1/2, y+1/2, z'
'x+1/2, -y+1/2, z+1/2'

loop_
_atom_site_aniso_label
_atom_site_aniso_U_11
_atom_site_aniso_U_22
_atom_site_aniso_U_33
_atom_site_aniso_U_23
_atom_site_aniso_U_13
_atom_site_aniso_U_12
V1 0.022(2) 0.022(2) 0.022(2) 0.0011(14) 0.0003(14) -0.0013(13)
V2 0.020(2) 0.0123(15) 0.017(2) -0.0011(12) 0.0028(13) 0.0025(12)
V3 0.019(2) 0.015(2) 0.017(2) 0.0007(13) 0.0026(13) -0.0010(12)
V4 0.019(2) 0.016(2) 0.014(2) -0.0024(13) 0.0004(12) -0.0029(12)
V5 0.018(2) 0.017(2) 0.015(2) -0.0011(13) -0.0011(13) -0.0004(12)
V6 0.029(2) 0.0119(15) 0.014(2) -0.0017(13) 0.0017(13) 0.0030(13)
V7 0.019(2) 0.0134(15) 0.019(2) -0.0017(13) 0.0048(13) -0.0022(12)
V8 0.024(2) 0.0126(15) 0.019(2) 0.0029(13) 0.0017(13) -0.0001(12)
V9 0.022(2) 0.014(2) 0.019(2) 0.0033(13) 0.0006(13) -0.0017(12)
V10 0.036(2) 0.025(2) 0.044(3) -0.002(2) 0.005(2) -0.002(2)
V11 0.018(2) 0.020(2) 0.018(2) -0.0077(13) -0.0032(13) 0.0008(13)
V12 0.028(2) 0.022(2) 0.025(2) 0.000(2) 0.0035(15) -0.0003(14)
V13 0.0177(15) 0.0142(15) 0.019(2) 0.0038(13) 0.0059(13) 0.0002(12)
V14 0.019(2) 0.014(2) 0.018(2) -0.0029(13) -0.0003(13) -0.0025(12)
V15 0.022(2) 0.017(2) 0.014(2) 0.0018(13) -0.0031(13) -0.0021(13)
V16 0.019(2) 0.015(2) 0.018(2) 0.0013(13) -0.0001(13) 0.0003(12)
V17 0.020(2) 0.0106(14) 0.018(2) 0.0004(13) 0.0034(13) 0.0000(12)
V18 0.021(2) 0.034(2) 0.032(2) -0.009(2) 0.0001(15) 0.002(2)
V19 0.0185(13) 0.0123(14) 0.014(2) 0.0000(11) -0.0006(11) -0.0004(10)

loop_
_atom_site_label
_atom_site_type_symbol
_atom_site_fract_x
_atom_site_fract_y
_atom_site_fract_z
_atom_site_U_iso_or_equiv
_atom_site_thermal_displace_type
_atom_site_occupancy
_atom_site_calc_flag
_atom_site_refinement_flags
_atom_site_disorder_group
V1 V 0.3137(2) 0.3226(2) 0.7552(2) 0.0222(8) Uani 1 d . .
V2 V 0.25931(15) 0.1516(2) 0.7030(2) 0.0162(7) Uani 1 d . .
V3 V 0.2748(2) 0.3400(2) 0.6002(2) 0.0168(7) Uani 1 d . .
V4 V 0.23167(15) 0.4806(2) 0.7468(2) 0.0163(7) Uani 1 d . .
V5 V 0.21411(15) 0.2917(2) 0.8488(2) 0.0169(7) Uani 1 d . .
V6 V 0.1497(2) 0.0429(2) 0.6471(2) 0.0186(7) Uani 1 d . .
V7 V 0.17310(15) 0.1652(2) 0.5317(2) 0.0170(7) Uani 1 d . .
V8 V 0.1771(2) 0.3415(2) 0.4826(2) 0.0187(7) Uani 1 d . .
V9 V 0.13539(15) 0.4985(2) 0.5679(2) 0.0184(7) Uani 1 d . .
V10 V 0.0980(2) 0.5661(3) 0.6958(2) 0.0352(10) Uani 1 d . .
V11 V 0.08096(15) 0.4363(2) 0.8105(2) 0.0192(7) Uani 1 d . .
V12 V 0.0698(2) 0.2478(2) 0.8635(2) 0.0250(8) Uani 1 d . .
V13 V 0.10405(15) 0.1049(2) 0.7788(2) 0.0165(7) Uani 1 d . .
V14 V 0.01780(15) 0.1183(2) 0.6075(2) 0.0174(7) Uani 1 d . .
V15 V 0.0319(2) 0.3182(2) 0.4999(2) 0.0182(7) Uani 1 d . .
V16 V -0.01178(15) 0.4521(2) 0.6334(2) 0.0174(7) Uani 1 d . .
V17 V -0.02701(15) 0.2508(2) 0.7467(2) 0.0160(7) Uani 1 d . .
V18 V -0.0668(2) 0.2845(3) 0.5898(2) 0.0292(9) Uani 1 d . .
V19 V 0.1218(2) 0.3037(2) 0.6756(2) 0.0152(6) Uani 1 d . .
O1 O 0.3905(8) 0.3223(10) 0.7879(9) 0.034(4) Uiso 1 d . .
O2 O 0.3166(6) 0.0805(9) 0.7278(7) 0.020(3) Uiso 1 d . .
O3 O 0.3396(7) 0.3753(10) 0.5701(8) 0.028(3) Uiso 1 d . .
O4 O 0.2788(7) 0.5634(9) 0.7688(8) 0.025(3) Uiso 1 d . .
O5 O 0.2527(6) 0.2708(8) 0.9265(7) 0.020(3) Uiso 1 d . .
O6 O 0.1641(6) -0.0613(9) 0.6378(8) 0.025(3) Uiso 1 d . .
O7 O 0.1831(6) 0.1037(9) 0.4643(8) 0.025(3) Uiso 1 d . .
O8 O 0.1992(7) 0.3662(9) 0.4040(8) 0.026(3) Uiso 1 d . .
O9 O 0.1524(6) 0.5848(8) 0.5230(7) 0.018(3) Uiso 1 d . .
O10 O 0.0875(9) 0.6738(12) 0.7047(10) 0.049(5) Uiso 1 d . .
O11 O 0.0517(6) 0.4970(8) 0.8690(7) 0.016(3) Uiso 1 d . .
O12 O 0.0507(8) 0.2323(11) 0.9446(9) 0.037(4) Uiso 1 d . .
O13 O 0.1094(6) 0.0207(9) 0.8298(8) 0.025(3) Uiso 1 d . .
O14 O -0.0250(6) 0.0400(8) 0.5706(7) 0.019(3) Uiso 1 d . .
O15 O -0.0040(7) 0.3114(9) 0.4205(8) 0.027(3) Uiso 1 d . .
O16 O -0.0738(6) 0.5164(9) 0.6309(8) 0.024(3) Uiso 1 d . .
O17 O -0.0958(6) 0.2449(9) 0.7787(7) 0.021(3) Uiso 1 d . .
O18 O -0.1429(8) 0.2769(11) 0.5598(9) 0.035(4) Uiso 1 d . .
O19 O 0.3126(6) 0.2474(9) 0.6686(7) 0.023(3) Uiso 1 d . .
O20 O 0.2785(6) 0.4064(8) 0.6874(7) 0.018(3) Uiso 1 d . .
O21 O 0.2642(6) 0.3937(8) 0.8174(7) 0.019(3) Uiso 1 d . .
O22 O 0.2637(6) 0.2287(8) 0.7862(7) 0.017(3) Uiso 1 d . .
O23 O 0.1827(6) 0.0952(9) 0.7359(7) 0.020(3) Uiso 1 d . .
O24 O 0.2241(6) 0.1020(8) 0.6075(7) 0.017(3) Uiso 1 d . .
O25 O 0.2397(7) 0.2555(9) 0.5284(8) 0.025(3) Uiso 1 d . .
O26 O 0.2074(6) 0.4179(8) 0.5557(7) 0.017(3) Uiso 1 d . .
O27 O 0.1741(6) 0.5209(8) 0.6639(7) 0.020(3) Uiso 1 d . .
O28 O 0.1538(6) 0.5260(9) 0.7949(7) 0.023(3) Uiso 1 d . .
O29 O 0.1354(6) 0.3577(8) 0.8846(7) 0.020(3) Uiso 1 d . .
O30 O 0.1460(6) 0.1988(8) 0.8383(6) 0.015(3) Uiso 1 d . .
O31 O 0.0662(6) 0.0522(8) 0.6884(7) 0.016(3) Uiso 1 d . .
O32 O 0.1013(6) 0.1052(8) 0.5700(7) 0.015(3) Uiso 1 d . .
O33 O 0.1131(6) 0.2544(8) 0.4942(7) 0.020(3) Uiso 1 d . .
O34 O 0.0941(6) 0.4219(8) 0.4847(7) 0.020(3) Uiso 1 d . .
O35 O 0.0497(7) 0.5356(9) 0.5994(8) 0.027(3) Uiso 1 d . .
O36 O 0.0380(6) 0.4808(7) 0.7242(7) 0.013(2) Uiso 1 d . .
O37 O 0.0241(6) 0.3333(8) 0.8073(7) 0.018(3) Uiso 1 d . .
O38 O 0.0230(6) 0.1566(8) 0.8000(7) 0.020(3) Uiso 1 d . .
O39 O -0.0045(6) 0.2219(8) 0.5466(7) 0.019(3) Uiso 1 d . .
O40 O -0.0533(6) 0.1758(8) 0.6585(7) 0.019(3) Uiso 1 d . .
O41 O -0.0331(6) 0.3887(9) 0.5448(7) 0.024(3) Uiso 1 d . .
O42 O -0.0449(6) 0.3459(8) 0.6735(7) 0.018(3) Uiso 1 d . .
O43 O 0.1872(6) 0.2565(9) 0.6480(7) 0.020(3) Uiso 1 d . .
O44 O 0.1482(6) 0.3618(8) 0.7540(7) 0.017(3) Uiso 1 d . .
O45 O 0.0681(6) 0.2218(8) 0.6918(7) 0.021(3) Uiso 1 d . .
O46 O 0.0838(6) 0.3721(8) 0.6117(7) 0.020(3) Uiso 1 d . .
Na1 Na -0.0706(4) 0.9967(6) 0.4379(5) 0.038(2) Uiso 1 d . .
Na2 Na -0.1778(5) 0.3417(7) 0.8251(6) 0.053(3) Uiso 1 d . .
Na3 Na -0.2409(5) 0.3577(8) 0.5995(6) 0.053(3) Uiso 1 d . .
Na4 Na -0.1845(9) 0.1348(13) 0.5108(10) 0.110(6) Uiso 1 d . .
Na5 Na -0.0423(5) 0.8736(7) 0.5947(6) 0.053(3) Uiso 1 d . .
Na6 Na -0.0003(8) 0.7581(11) 0.7581(9) 0.097(5) Uiso 1 d . .
O47 O 0.0485(10) 0.9947(15) 0.4554(12) 0.069(6) Uiso 1 d . .
O48 O -0.0775(8) 0.9685(11) 0.3131(9) 0.038(4) Uiso 1 d . .
O49 O -0.1884(7) 1.0076(11) 0.4347(9) 0.036(4) Uiso 1 d . .
O50 O -0.0934(8) 1.1481(11) 0.4360(9) 0.038(4) Uiso 1 d . .
O51 O -0.0491(10) 0.6146(14) 0.7767(12) 0.065(6) Uiso 1 d . .
O52 O 0.0907(11) 0.8195(16) 0.8335(14) 0.079(7) Uiso 1 d . .
O53 O -0.0139(9) 0.9154(12) 0.7158(10) 0.049(5) Uiso 1 d . .
O54 O -0.0640(9) 0.7276(11) 0.6394(9) 0.045(4) Uiso 1 d . .
O55 O -0.1734(8) 0.3984(11) 0.7056(9) 0.040(4) Uiso 1 d . .
O56 O -0.1944(9) 0.4942(14) 0.5506(11) 0.055(5) Uiso 1 d . .
O57 O -0.0861(11) 0.4291(15) 0.8803(13) 0.073(6) Uiso 1 d . .
O58 O 0.0636(11) 0.8189(15) 0.5978(13) 0.073(6) Uiso 1 d . .
O59 O -0.3119(14) 0.3705(21) 0.4889(16) 0.112(10) Uiso 1 d . .
O60 O -0.2505(9) 0.4614(13) 0.8395(11) 0.056(5) Uiso 1 d . .
O61 O -0.1655(10) 0.2887(14) 0.9452(12) 0.066(6) Uiso 1 d . .
O62 O -0.2696(14) 0.2184(19) 0.6470(15) 0.099(8) Uiso 1 d . .
O63 O -0.2739(13) 0.2516(17) 0.7945(14) 0.086(7) Uiso 1 d . .
O64 O -0.1706(8) 0.0863(12) 0.6207(9) 0.044(4) Uiso 1 d . .
O65 O -0.0649(9) 0.8491(12) 0.4696(10) 0.052(5) Uiso 1 d . .
O66 O 0.9756(10) 0.6412(14) 0.5113(11) 0.065(6) Uiso 1 d . .
O67 O 0.8447(19) 0.6083(27) 0.9060(21) 0.155(14) Uiso 1 d . .

loop_
_atom_type_symbol
_atom_type_description
_atom_type_scat_dispersion_real
_atom_type_scat_dispersion_imag
_atom_type_scat_source
C C 0.0033 0.0016 'International Tables Vol C Tables 4.2.6.8 and 6.1.1.4'
H H 0.0000 0.0000 'International Tables Vol C Tables 4.2.6.8 and 6.1.1.4'
O O 0.0106 0.0060 'International Tables Vol C Tables 4.2.6.8 and 6.1.1.4'
Na Na 0.0362 0.0249 'International Tables Vol C Tables 4.2.6.8 and 6.1.1.4'
V V 0.3005 0.5294 'International Tables Vol C Tables 4.2.6.8 and 6.1.1.4'

loop_
_geom_angle_atom_site_label_1
_geom_angle_atom_site_label_2
_geom_angle_atom_site_label_3
_geom_angle
_geom_angle_site_symmetry_1
_geom_angle_site_symmetry_3
_geom_angle_publ_flag
O1 V1 O20 122.1(7) . . ?
O1 V1 O22 114.9(7) . . ?
O20 V1 O22 122.9(6) . . ?
O1 V1 O21 109.0(7) . . ?
O20 V1 O21 82.0(5) . . ?
O22 V1 O21 83.0(5) . . ?
O1 V1 O19 102.7(7) . . ?
O20 V1 O19 81.9(6) . . ?
O22 V1 O19 83.2(6) . . ?
O21 V1 O19 148.4(5) . . ?
O1 V1 V4 123.4(6) . . ?
O20 V1 V4 40.9(4) . . ?
O22 V1 V4 107.3(4) . . ?
O21 V1 V4 41.2(4) . . ?
O19 V1 V4 118.6(4) . . ?
O1 V1 V5 119.5(6) . . ?
O20 V1 V5 106.7(4) . . ?
O22 V1 V5 40.2(4) . . ?
O21 V1 V5 42.7(4) . . ?
O19 V1 V5 118.5(4) . . ?
V4 V1 V5 73.58(12) . . ?
O1 V1 V2 115.8(6) . . ?
O20 V1 V2 105.5(4) . . ?
O22 V1 V2 41.1(4) . . ?
O21 V1 V2 118.5(4) . . ?
O19 V1 V2 42.1(4) . . ?
V4 V1 V2 120.76(14) . . ?
V5 V1 V2 78.36(12) . . ?
O1 V1 V3 120.3(6) . . ?
O20 V1 V3 39.7(4) . . ?
O22 V1 V3 106.9(4) . . ?
O21 V1 V3 117.0(4) . . ?
O19 V1 V3 42.2(4) . . ?
V4 V1 V3 78.17(12) . . ?
V5 V1 V3 120.07(15) . . ?
V2 V1 V3 72.66(12) . . ?
O2 V2 O22 101.9(6) . . ?
O2 V2 O23 101.6(6) . . ?
O22 V2 O23 87.4(5) . . ?
O2 V2 O19 99.8(6) . . ?
O22 V2 O19 82.1(6) . . ?
O23 V2 O19 157.7(6) . . ?
O2 V2 O24 100.1(6) . . ?
O22 V2 O24 157.8(5) . . ?
O23 V2 O24 85.3(5) . . ?
O19 V2 O24 97.1(6) . . ?
O2 V2 O43 168.9(6) . . ?
O22 V2 O43 85.1(5) . . ?
O23 V2 O43 87.1(5) . . ?
O19 V2 O43 72.5(5) . . ?
O24 V2 O43 73.6(5) . . ?
O2 V2 V6 103.4(5) . . ?
O22 V2 V6 126.1(4) . . ?
O23 V2 V6 41.2(4) . . ?
O19 V2 V6 137.5(4) . . ?
O24 V2 V6 44.1(4) . . ?
O43 V2 V6 78.6(3) . . ?
O2 V2 V1 104.9(5) . . ?
O22 V2 V1 39.5(4) . . ?
O23 V2 V1 124.1(4) . . ?
O19 V2 V1 42.6(4) . . ?
O24 V2 V1 135.2(4) . . ?
O43 V2 V1 75.1(3) . . ?
V6 V2 V1 150.75(15) . . ?
O3 V3 O26 102.8(6) . . ?
O3 V3 O25 102.5(7) . . ?
O26 V3 O25 85.2(6) . . ?
O3 V3 O20 101.1(7) . . ?
O26 V3 O20 90.1(5) . . ?
O25 V3 O20 156.4(6) . . ?
O3 V3 O19 101.3(7) . . ?
O26 V3 O19 155.4(6) . . ?
O25 V3 O19 94.1(6) . . ?
O20 V3 O19 80.7(5) . . ?
O3 V3 O43 168.3(6) . . ?
O26 V3 O43 87.5(5) . . ?
O25 V3 O43 72.6(5) . . ?
O20 V3 O43 84.1(5) . . ?
O19 V3 O43 69.0(5) . . ?
O3 V3 V8 104.7(5) . . ?
O26 V3 V8 41.1(4) . . ?
O25 V3 V8 44.2(4) . . ?
O20 V3 V8 128.5(4) . . ?
O19 V3 V8 134.6(4) . . ?
O43 V3 V8 79.5(3) . . ?
O3 V3 V1 104.8(5) . . ?
O26 V3 V1 125.0(4) . . ?
O25 V3 V1 131.9(4) . . ?
O20 V3 V1 38.5(4) . . ?
O19 V3 V1 42.2(4) . . ?
O43 V3 V1 72.7(3) . . ?
V8 V3 V1 150.0(2) . . ?
O4 V4 O27 104.4(7) . . ?
O4 V4 O21 102.0(7) . . ?
O27 V4 O21 153.5(6) . . ?
O4 V4 O20 106.0(6) . . ?
O27 V4 O20 90.3(5) . . ?
O21 V4 O20 81.8(5) . . ?
O4 V4 O28 95.9(6) . . ?
O27 V4 O28 80.2(5) . . ?
O21 V4 O28 97.8(5) . . ?
O20 V4 O28 157.8(5) . . ?
O4 V4 V1 107.5(5) . . ?
O27 V4 V1 126.0(4) . . ?
O21 V4 V1 42.3(4) . . ?
O20 V4 V1 39.5(4) . . ?
O28 V4 V1 136.5(4) . . ?
O4 V4 V10 103.8(5) . . ?
O27 V4 V10 35.7(4) . . ?
O21 V4 V10 135.8(4) . . ?
O20 V4 V10 123.6(4) . . ?
O28 V4 V10 44.5(4) . . ?
V1 V4 V10 147.95(15) . . ?
O5 V5 O22 103.5(6) . . ?
O5 V5 O30 102.1(6) . . ?
O22 V5 O30 90.7(5) . . ?
O5 V5 O21 102.4(6) . . ?
O22 V5 O21 82.0(5) . . ?
O30 V5 O21 155.5(5) . . ?
O5 V5 O29 95.9(6) . . ?
O22 V5 O29 159.5(5) . . ?
O30 V5 O29 78.7(5) . . ?
O21 V5 O29 100.4(5) . . ?
O5 V5 O44 162.0(6) . . ?
O22 V5 O44 92.8(5) . . ?
O30 V5 O44 85.2(5) . . ?
O21 V5 O44 71.9(5) . . ?
O29 V5 O44 69.1(5) . . ?
O5 V5 V1 106.8(5) . . ?
O22 V5 V1 39.6(4) . . ?
O30 V5 V1 126.7(4) . . ?
O21 V5 V1 42.4(4) . . ?
O29 V5 V1 139.2(4) . . ?
O44 V5 V1 80.9(3) . . ?
O5 V5 V12 103.7(5) . . ?
O22 V5 V12 123.1(4) . . ?
O30 V5 V12 34.9(3) . . ?
O21 V5 V12 137.3(4) . . ?
O29 V5 V12 43.9(4) . . ?
O44 V5 V12 72.8(3) . . ?
V1 V5 V12 148.05(15) . . ?
O5 V5 Na4 29.7(6) . 4 ?
O22 V5 Na4 112.5(5) . 4 ?
O30 V5 Na4 128.2(5) . 4 ?
O21 V5 Na4 75.9(5) . 4 ?
O29 V5 Na4 87.7(5) . 4 ?
O44 V5 Na4 135.4(5) . 4 ?
V1 V5 Na4 95.6(3) . 4 ?
V12 V5 Na4 115.9(3) . 4 ?
O6 V6 O23 116.8(7) . . ?
O6 V6 O32 118.8(7) . . ?
O23 V6 O32 124.4(5) . . ?
O6 V6 O31 107.0(6) . . ?
O23 V6 O31 81.1(5) . . ?
O32 V6 O31 83.0(5) . . ?
O6 V6 O24 103.5(6) . . ?
O23 V6 O24 87.0(5) . . ?
O32 V6 O24 80.7(5) . . ?
O31 V6 O24 149.5(5) . . ?
O6 V6 V2 116.8(5) . . ?
O23 V6 V2 42.8(4) . . ?
O32 V6 V2 107.8(4) . . ?
O31 V6 V2 119.3(4) . . ?
O24 V6 V2 44.3(4) . . ?
O6 V6 V13 119.1(5) . . ?
O23 V6 V13 39.7(4) . . ?
O32 V6 V13 107.7(4) . . ?
O31 V6 V13 41.4(4) . . ?
O24 V6 V13 121.6(4) . . ?
V2 V6 V13 80.00(12) . . ?
O6 V6 V14 121.7(5) . . ?
O23 V6 V14 105.9(4) . . ?
O32 V6 V14 40.9(4) . . ?
O31 V6 V14 42.2(4) . . ?
O24 V6 V14 117.1(4) . . ?
V2 V6 V14 121.53(14) . . ?
V13 V6 V14 72.97(12) . . ?
O6 V6 V7 118.6(5) . . ?
O23 V6 V7 108.9(4) . . ?
O32 V6 V7 40.6(4) . . ?
O31 V6 V7 119.0(4) . . ?
O24 V6 V7 40.1(4) . . ?
V2 V6 V7 73.71(12) . . ?
V13 V6 V7 122.24(14) . . ?
V14 V6 V7 78.67(12) . . ?
O7 V7 O33 104.8(7) . . ?
O7 V7 O24 101.1(6) . . ?
O33 V7 O24 153.8(6) . . ?
O7 V7 O25 102.4(7) . . ?
O33 V7 O25 85.1(6) . . ?
O24 V7 O25 93.3(6) . . ?
O7 V7 O32 102.1(6) . . ?
O33 V7 O32 89.1(5) . . ?
O24 V7 O32 81.6(5) . . ?
O25 V7 O32 155.5(6) . . ?
O7 V7 V8 105.6(5) . . ?
O33 V7 V8 41.7(4) . . ?
O24 V7 V8 132.8(4) . . ?
O25 V7 V8 43.6(4) . . ?
O32 V7 V8 128.1(4) . . ?
O7 V7 V6 106.1(5) . . ?
O33 V7 V6 124.1(4) . . ?
O24 V7 V6 42.2(4) . . ?
O25 V7 V6 130.5(5) . . ?
O32 V7 V6 39.4(4) . . ?
V8 V7 V6 148.1(2) . . ?
O8 V8 O26 115.5(6) . . ?
O8 V8 O33 122.6(7) . . ?
O26 V8 O33 121.1(6) . . ?
O8 V8 O25 107.9(7) . . ?
O26 V8 O25 86.8(6) . . ?
O33 V8 O25 84.9(6) . . ?
O8 V8 O34 101.9(6) . . ?
O26 V8 O34 79.5(5) . . ?
O33 V8 O34 79.8(5) . . ?
O25 V8 O34 150.1(6) . . ?
O8 V8 V3 117.8(5) . . ?
O26 V8 V3 43.2(4) . . ?
O33 V8 V3 109.7(4) . . ?
O25 V8 V3 43.7(4) . . ?
O34 V8 V3 119.3(4) . . ?
O8 V8 V7 122.1(5) . . ?
O26 V8 V7 111.2(4) . . ?
O33 V8 V7 41.9(4) . . ?
O25 V8 V7 43.2(4) . . ?
O34 V8 V7 118.7(4) . . ?
V3 V8 V7 77.16(12) . . ?
O8 V8 V9 115.6(5) . . ?
O26 V8 V9 37.6(4) . . ?
O33 V8 V9 103.3(4) . . ?
O25 V8 V9 119.7(4) . . ?
O34 V8 V9 41.9(4) . . ?
V3 V8 V9 78.79(13) . . ?
V7 V8 V9 122.3(2) . . ?
O8 V8 V15 120.6(5) . . ?
O26 V8 V15 103.1(4) . . ?
O33 V8 V15 37.6(4) . . ?
O25 V8 V15 118.0(4) . . ?
O34 V8 V15 42.3(4) . . ?
V3 V8 V15 121.3(2) . . ?
V7 V8 V15 77.59(12) . . ?
V9 V8 V15 71.78(11) . . ?
O9 V9 O27 105.4(6) . . ?
O9 V9 O26 102.7(6) . . ?
O27 V9 O26 89.9(5) . . ?
O9 V9 O35 101.0(6) . . ?
O27 V9 O35 86.4(6) . . ?
O26 V9 O35 156.2(6) . . ?
O9 V9 O34 98.3(6) . . ?
O27 V9 O34 155.3(5) . . ?
O26 V9 O34 78.4(5) . . ?
O35 V9 O34 95.6(6) . . ?
O9 V9 O46 164.5(6) . . ?
O27 V9 O46 87.6(5) . . ?
O26 V9 O46 85.5(5) . . ?
O35 V9 O46 70.9(5) . . ?
O34 V9 O46 70.1(5) . . ?
O9 V9 V10 105.2(5) . . ?
O27 V9 V10 41.2(4) . . ?
O26 V9 V10 128.5(4) . . ?
O35 V9 V10 45.3(4) . . ?
O34 V9 V10 137.1(4) . . ?
O46 V9 V10 78.8(3) . . ?
O9 V9 V8 104.5(5) . . ?
O27 V9 V8 122.0(4) . . ?
O26 V9 V8 35.3(4) . . ?
O35 V9 V8 133.7(4) . . ?
O34 V9 V8 43.1(4) . . ?
O46 V9 V8 74.5(3) . . ?
V10 V9 V8 149.4(2) . . ?
O10 V10 O27 121.1(8) . . ?
O10 V10 O36 122.5(8) . . ?
O27 V10 O36 116.2(6) . . ?
O10 V10 O35 105.2(8) . . ?
O27 V10 O35 87.4(6) . . ?
O36 V10 O35 81.0(6) . . ?
O10 V10 O28 104.4(8) . . ?
O27 V10 O28 79.1(5) . . ?
O36 V10 O28 81.5(5) . . ?
O35 V10 O28 150.3(6) . . ?
O10 V10 V9 119.8(7) . . ?
O27 V10 V9 42.3(4) . . ?
O36 V10 V9 104.9(4) . . ?
O35 V10 V9 45.3(4) . . ?
O28 V10 V9 118.3(4) . . ?
O10 V10 V16 120.8(7) . . ?
O27 V10 V16 106.4(4) . . ?
O36 V10 V16 40.0(4) . . ?
O35 V10 V16 41.1(4) . . ?
O28 V10 V16 118.3(4) . . ?
V9 V10 V16 74.08(14) . . ?
O10 V10 V11 122.9(7) . . ?
O27 V10 V11 100.3(4) . . ?
O36 V10 V11 37.6(4) . . ?
O35 V10 V11 114.9(4) . . ?
O28 V10 V11 43.9(4) . . ?
V9 V10 V11 117.3(2) . . ?
V16 V10 V11 75.65(13) . . ?
O10 V10 V4 120.3(7) . . ?
O27 V10 V4 37.0(4) . . ?
O36 V10 V4 102.1(4) . . ?
O35 V10 V4 120.1(4) . . ?
O28 V10 V4 42.1(4) . . ?
V9 V10 V4 77.61(14) . . ?
V16 V10 V4 118.9(2) . . ?
V11 V10 V4 71.37(13) . . ?
O11 V11 O36 102.8(6) . . ?
O11 V11 O37 101.5(6) . . ?
O36 V11 O37 92.8(5) . . ?
O11 V11 O29 94.4(6) . . ?
O36 V11 O29 162.5(5) . . ?
O37 V11 O29 80.1(5) . . ?
O11 V11 O28 93.9(6) . . ?
O36 V11 O28 84.6(5) . . ?
O37 V11 O28 164.6(6) . . ?
O29 V11 O28 98.0(5) . . ?
O11 V11 O44 162.2(6) . . ?
O36 V11 O44 90.6(5) . . ?
O37 V11 O44 89.4(5) . . ?
O29 V11 O44 73.4(5) . . ?
O28 V11 O44 75.5(5) . . ?
O11 V11 V10 102.6(5) . . ?
O36 V11 V10 38.4(4) . . ?
O37 V11 V10 129.2(4) . . ?
O29 V11 V10 140.6(4) . . ?
O28 V11 V10 46.2(4) . . ?
O44 V11 V10 80.6(4) . . ?
O11 V11 V12 104.7(5) . . ?
O36 V11 V12 125.2(4) . . ?
O37 V11 V12 35.7(4) . . ?
O29 V11 V12 44.8(4) . . ?
O28 V11 V12 138.5(4) . . ?
O44 V11 V12 76.1(3) . . ?
V10 V11 V12 151.4(2) . . ?
O12 V12 O37 118.0(7) . . ?
O12 V12 O30 119.8(7) . . ?
O37 V12 O30 120.8(6) . . ?
O12 V12 O38 108.0(7) . . ?
O37 V12 O38 88.2(5) . . ?
O30 V12 O38 85.6(5) . . ?
O12 V12 O29 99.0(7) . . ?
O37 V12 O29 79.9(5) . . ?
O30 V12 O29 80.0(5) . . ?
O38 V12 O29 152.9(6) . . ?
O12 V12 V17 120.8(6) . . ?
O37 V12 V17 43.4(4) . . ?
O30 V12 V17 109.9(4) . . ?
O38 V12 V17 44.8(4) . . ?
O29 V12 V17 120.2(4) . . ?
O12 V12 V13 121.8(6) . . ?
O37 V12 V13 110.5(4) . . ?
O30 V12 V13 42.9(4) . . ?
O38 V12 V13 42.8(4) . . ?
O29 V12 V13 120.0(4) . . ?
V17 V12 V13 76.40(13) . . ?
O12 V12 V11 118.6(6) . . ?
O37 V12 V11 37.7(4) . . ?
O30 V12 V11 100.7(4) . . ?
O38 V12 V11 120.0(4) . . ?
O29 V12 V11 42.5(3) . . ?
V17 V12 V11 78.34(13) . . ?
V13 V12 V11 119.4(2) . . ?
O12 V12 V5 117.7(6) . . ?
O37 V12 V5 102.5(4) . . ?
O30 V12 V5 37.5(4) . . ?
O38 V12 V5 119.1(4) . . ?
O29 V12 V5 42.5(4) . . ?
V17 V12 V5 121.3(2) . . ?
V13 V12 V5 78.38(13) . . ?
V11 V12 V5 69.71(11) . . ?
O13 V13 O23 101.7(6) . . ?
O13 V13 O38 100.8(6) . . ?
O23 V13 O38 157.4(6) . . ?
O13 V13 O30 103.9(6) . . ?
O23 V13 O30 88.2(5) . . ?
O38 V13 O30 84.9(5) . . ?
O13 V13 O31 101.2(6) . . ?
O23 V13 O31 81.7(5) . . ?
O38 V13 O31 95.5(5) . . ?
O30 V13 O31 154.3(5) . . ?
O13 V13 O45 165.9(6) . . ?
O23 V13 O45 88.0(5) . . ?
O38 V13 O45 70.1(5) . . ?
O30 V13 O45 86.4(5) . . ?
O31 V13 O45 69.8(5) . . ?
O13 V13 V12 105.4(5) . . ?
O23 V13 V12 126.0(4) . . ?
O38 V13 V12 44.6(4) . . ?
O30 V13 V12 40.4(4) . . ?
O31 V13 V12 135.1(4) . . ?
O45 V13 V12 76.1(3) . . ?
O13 V13 V6 105.0(5) . . ?
O23 V13 V6 39.5(4) . . ?
O38 V13 V6 133.5(4) . . ?
O30 V13 V6 124.1(4) . . ?
O31 V13 V6 42.1(4) . . ?
O45 V13 V6 76.1(3) . . ?
V12 V13 V6 148.9(2) . . ?
O14 V14 O32 103.1(6) . . ?
O14 V14 O39 105.3(6) . . ?
O32 V14 O39 90.8(5) . . ?
O14 V14 O31 99.1(6) . . ?
O32 V14 O31 81.8(5) . . ?
O39 V14 O31 155.5(5) . . ?
O14 V14 O40 97.9(6) . . ?
O32 V14 O40 158.5(5) . . ?
O39 V14 O40 79.3(5) . . ?
O31 V14 O40 99.4(5) . . ?
O14 V14 O45 163.4(6) . . ?
O32 V14 O45 89.3(5) . . ?
O39 V14 O45 85.3(5) . . ?
O31 V14 O45 71.4(5) . . ?
O40 V14 O45 71.1(5) . . ?
O14 V14 V6 105.2(5) . . ?
O32 V14 V6 39.7(4) . . ?
O39 V14 V6 126.4(4) . . ?
O31 V14 V6 42.1(4) . . ?
O40 V14 V6 137.1(4) . . ?
O45 V14 V6 77.2(3) . . ?
O14 V14 V18 107.0(5) . . ?
O32 V14 V18 124.0(4) . . ?
O39 V14 V18 36.2(4) . . ?
O31 V14 V18 136.0(4) . . ?
O40 V14 V18 43.2(4) . . ?
O45 V14 V18 73.8(3) . . ?
V6 V14 V18 147.05(15) . . ?
O15 V15 O39 103.3(7) . . ?
O15 V15 O33 102.0(7) . . ?
O39 V15 O33 92.3(6) . . ?
O15 V15 O41 100.9(7) . . ?
O39 V15 O41 83.3(6) . . ?
O33 V15 O41 157.1(6) . . ?
O15 V15 O34 97.7(6) . . ?
O39 V15 O34 158.7(5) . . ?
O33 V15 O34 79.4(5) . . ?
O41 V15 O34 96.7(6) . . ?
O15 V15 O46 163.8(6) . . ?
O39 V15 O46 90.2(5) . . ?
O33 V15 O46 86.2(5) . . ?
O41 V15 O46 71.5(5) . . ?
O34 V15 O46 69.8(5) . . ?
O15 V15 V18 106.1(5) . . ?
O39 V15 V18 40.1(4) . . ?
O33 V15 V18 128.8(4) . . ?
O41 V15 V18 43.2(4) . . ?
O34 V15 V18 136.0(4) . . ?
O46 V15 V18 78.4(3) . . ?
O15 V15 V8 103.9(5) . . ?
O39 V15 V8 125.8(4) . . ?
O33 V15 V8 36.4(4) . . ?
O41 V15 V8 134.7(4) . . ?
O34 V15 V8 43.0(4) . . ?
O46 V15 V8 74.3(3) . . ?
V18 V15 V8 149.4(2) . . ?
O16 V16 O41 100.8(7) . . ?
O16 V16 O42 101.3(6) . . ?
O41 V16 O42 83.1(6) . . ?
O16 V16 O36 102.4(6) . . ?
O41 V16 O36 156.7(6) . . ?
O42 V16 O36 90.4(5) . . ?
O16 V16 O35 98.3(7) . . ?
O41 V16 O35 96.6(6) . . ?
O42 V16 O35 160.2(6) . . ?
O36 V16 O35 82.1(6) . . ?
O16 V16 O46 166.7(6) . . ?
O41 V16 O46 72.3(5) . . ?
O42 V16 O46 89.4(5) . . ?
O36 V16 O46 85.3(5) . . ?
O35 V16 O46 71.8(5) . . ?
O16 V16 V18 104.4(5) . . ?
O41 V16 V18 43.3(4) . . ?
O42 V16 V18 39.8(4) . . ?
O36 V16 V18 126.9(4) . . ?
O35 V16 V18 136.6(4) . . ?
O46 V16 V18 78.7(3) . . ?
O16 V16 V10 102.7(5) . . ?
O41 V16 V10 135.2(4) . . ?
O42 V16 V10 127.9(4) . . ?
O36 V16 V10 39.4(4) . . ?
O35 V16 V10 42.7(4) . . ?
O46 V16 V10 76.3(3) . . ?
V18 V16 V10 152.3(2) . . ?
O17 V17 O37 104.3(6) . . ?
O17 V17 O38 101.0(6) . . ?
O37 V17 O38 87.4(5) . . ?
O17 V17 O42 102.3(6) . . ?
O37 V17 O42 89.1(5) . . ?
O38 V17 O42 156.6(6) . . ?
O17 V17 O40 97.5(6) . . ?
O37 V17 O40 157.3(6) . . ?
O38 V17 O40 94.8(5) . . ?
O42 V17 O40 79.9(5) . . ?
O17 V17 O45 165.5(6) . . ?
O37 V17 O45 88.1(5) . . ?
O38 V17 O45 71.8(5) . . ?
O42 V17 O45 85.1(5) . . ?
O40 V17 O45 71.3(5) . . ?
O17 V17 V12 105.6(5) . . ?
O37 V17 V12 41.6(4) . . ?
O38 V17 V12 45.9(4) . . ?
O42 V17 V12 127.8(4) . . ?
O40 V17 V12 137.0(4) . . ?
O45 V17 V12 78.7(3) . . ?
O17 V17 V18 104.2(5) . . ?
O37 V17 V18 122.5(4) . . ?
O38 V17 V18 133.3(4) . . ?
O42 V17 V18 36.3(4) . . ?
O40 V17 V18 43.6(4) . . ?
O45 V17 V18 74.3(3) . . ?
V12 V17 V18 149.4(2) . . ?
O18 V18 O42 117.4(7) . . ?
O18 V18 O39 120.2(7) . . ?
O42 V18 O39 122.1(6) . . ?
O18 V18 O41 106.7(7) . . ?
O42 V18 O41 84.9(6) . . ?
O39 V18 O41 85.0(6) . . ?
O18 V18 O40 102.1(7) . . ?
O42 V18 O40 82.0(6) . . ?
O39 V18 O40 80.4(5) . . ?
O41 V18 O40 151.2(5) . . ?
O18 V18 V16 120.0(6) . . ?
O42 V18 V16 42.3(4) . . ?
O39 V18 V16 108.0(4) . . ?
O41 V18 V16 42.6(4) . . ?
O40 V18 V16 120.1(4) . . ?
O18 V18 V15 122.5(6) . . ?
O42 V18 V15 108.3(4) . . ?
O39 V18 V15 41.2(4) . . ?
O41 V18 V15 43.8(4) . . ?
O40 V18 V15 117.7(4) . . ?
V16 V18 V15 74.34(14) . . ?
O18 V18 V17 117.6(6) . . ?
O42 V18 V17 39.9(4) . . ?
O39 V18 V17 103.7(4) . . ?
O41 V18 V17 119.9(4) . . ?
O40 V18 V17 42.2(4) . . ?
V16 V18 V17 79.55(13) . . ?
V15 V18 V17 119.78(15) . . ?
O18 V18 V14 119.8(6) . . ?
O42 V18 V14 104.5(4) . . ?
O39 V18 V14 38.4(4) . . ?
O41 V18 V14 118.7(4) . . ?
O40 V18 V14 42.1(4) . . ?
V16 V18 V14 120.13(15) . . ?
V15 V18 V14 76.93(13) . . ?
V17 V18 V14 71.20(12) . . ?
O18 V18 Na4 38.0(7) . . ?
O42 V18 Na4 140.4(5) . . ?
O39 V18 Na4 87.7(5) . . ?
O41 V18 Na4 126.6(5) . . ?
O40 V18 Na4 77.7(5) . . ?
V16 V18 Na4 157.4(3) . . ?
V15 V18 Na4 111.3(3) . . ?
V17 V18 Na4 113.2(3) . . ?
V14 V18 Na4 82.3(3) . . ?
O43 V19 O46 110.5(7) . . ?
O43 V19 O45 108.2(6) . . ?
O46 V19 O45 108.7(6) . . ?
O43 V19 O44 108.1(6) . . ?
O46 V19 O44 111.2(6) . . ?
O45 V19 O44 110.1(6) . . ?
V1 O1 Na6 138.7(10) . 3_545 ?
V3 O3 Na5 141.9(9) . 3_545 ?
V5 O5 Na4 130.8(9) . 4 ?
V6 O6 Na3 132.2(8) . 3_545 ?
V10 O10 Na6 130.3(11) . . ?
V14 O14 Na5 136.9(8) . 1_545 ?
V14 O14 Na1 135.3(7) . 1_545 ?
Na5 O14 Na1 83.6(5) 1_545 1_545 ?
V17 O17 Na2 140.5(8) . . ?
V18 O18 Na4 118.4(10) . . ?
V18 O18 Na3 129.3(9) . . ?
Na4 O18 Na3 106.4(8) . . ?
V2 O19 V1 95.2(6) . . ?
V2 O19 V3 123.0(7) . . ?
V1 O19 V3 95.6(6) . . ?
V1 O20 V3 101.8(6) . . ?
V1 O20 V4 99.7(6) . . ?
V3 O20 V4 146.7(7) . . ?
V4 O21 V1 96.5(6) . . ?
V4 O21 V5 126.2(6) . . ?
V1 O21 V5 94.9(6) . . ?
V1 O22 V5 100.2(6) . . ?
V1 O22 V2 99.4(6) . . ?
V5 O22 V2 145.6(7) . . ?
V6 O23 V13 100.8(6) . . ?
V6 O23 V2 96.0(6) . . ?
V13 O23 V2 149.5(7) . . ?
V7 O24 V6 97.8(5) . . ?
V7 O24 V2 125.9(7) . . ?
V6 O24 V2 91.6(5) . . ?
V3 O25 V7 129.8(8) . . ?
V3 O25 V8 92.1(6) . . ?
V7 O25 V8 93.3(6) . . ?
V8 O26 V3 95.6(6) . . ?
V8 O26 V9 107.0(6) . . ?
V3 O26 V9 147.3(7) . . ?
V10 O27 V9 96.5(6) . . ?
V10 O27 V4 107.3(7) . . ?
V9 O27 V4 147.9(7) . . ?
V4 O28 V11 117.6(6) . . ?
V4 O28 V10 93.5(6) . . ?
V11 O28 V10 89.9(5) . . ?
V11 O29 V5 115.3(6) . . ?
V11 O29 V12 92.8(5) . . ?
V5 O29 V12 93.6(5) . . ?
V12 O30 V13 96.8(5) . . ?
V12 O30 V5 107.6(6) . . ?
V13 O30 V5 146.3(7) . . ?
V13 O31 V6 96.4(5) . . ?
V13 O31 V14 125.0(6) . . ?
V6 O31 V14 95.7(6) . . ?
V6 O32 V7 99.9(5) . . ?
V6 O32 V14 99.5(6) . . ?
V7 O32 V14 146.3(7) . . ?
V7 O33 V8 96.4(6) . . ?
V7 O33 V15 148.2(8) . . ?
V8 O33 V15 106.0(6) . . ?
V9 O34 V15 121.3(7) . . ?
V9 O34 V8 95.0(5) . . ?
V15 O34 V8 94.7(5) . . ?
V16 O35 V10 96.2(6) . . ?
V16 O35 V9 123.1(7) . . ?
V10 O35 V9 89.4(6) . . ?
V11 O36 V10 104.0(6) . . ?
V11 O36 V16 146.0(7) . . ?
V10 O36 V16 100.6(6) . . ?
V12 O37 V17 95.0(6) . . ?
V12 O37 V11 106.6(6) . . ?
V17 O37 V11 145.2(8) . . ?
V13 O38 V17 126.5(7) . . ?
V13 O38 V12 92.6(5) . . ?
V17 O38 V12 89.3(5) . . ?
V18 O39 V15 98.7(6) . . ?
V18 O39 V14 105.4(6) . . ?
V15 O39 V14 143.7(7) . . ?
V17 O40 V14 119.8(6) . . ?
V17 O40 V18 94.2(5) . . ?
V14 O40 V18 94.7(6) . . ?
V16 O41 V18 94.1(6) . . ?
V16 O41 V15 123.4(7) . . ?
V18 O41 V15 93.0(6) . . ?
V18 O42 V16 97.8(6) . . ?
V18 O42 V17 103.8(6) . . ?
V16 O42 V17 145.7(7) . . ?
V19 O43 V2 130.2(7) . . ?
V19 O43 V3 123.7(7) . . ?
V2 O43 V3 93.5(5) . . ?
V19 O44 V11 122.3(6) . . ?
V19 O44 V5 120.4(6) . . ?
V11 O44 V5 101.2(5) . . ?
V19 O45 V17 122.2(7) . . ?
V19 O45 V14 126.0(7) . . ?
V17 O45 V14 96.2(5) . . ?
V19 O45 V13 119.7(6) . . ?
V17 O45 V13 91.6(5) . . ?
V14 O45 V13 92.5(4) . . ?
V19 O46 V9 123.4(7) . . ?
V19 O46 V15 122.3(6) . . ?
V9 O46 V15 97.5(5) . . ?
V19 O46 V16 119.6(7) . . ?
V9 O46 V16 94.0(5) . . ?
V15 O46 V16 92.6(5) . . ?
O65 Na1 O50 162.5(8) . . ?
O65 Na1 O48 94.6(7) . . ?
O50 Na1 O48 100.0(7) . . ?
O65 Na1 O49 95.1(7) . . ?
O50 Na1 O49 74.6(6) . . ?
O48 Na1 O49 93.4(6) . . ?
O65 Na1 O47 86.4(8) . . ?
O50 Na1 O47 102.2(8) . . ?
O48 Na1 O47 93.4(7) . . ?
O49 Na1 O47 172.9(8) . . ?
O65 Na1 O14 89.5(6) . 1_565 ?
O50 Na1 O14 79.5(6) . 1_565 ?
O48 Na1 O14 162.2(6) . 1_565 ?
O49 Na1 O14 103.5(6) . 1_565 ?
O47 Na1 O14 69.5(6) . 1_565 ?
O65 Na1 Na5 42.8(5) . . ?
O50 Na1 Na5 123.0(6) . . ?
O48 Na1 Na5 136.9(6) . . ?
O49 Na1 Na5 96.3(5) . . ?
O47 Na1 Na5 80.0(6) . . ?
O14 Na1 Na5 47.4(4) 1_565 . ?
O65 Na1 Na4 118.7(6) . 1_565 ?
O50 Na1 Na4 44.6(5) . 1_565 ?
O48 Na1 Na4 122.4(6) . 1_565 ?
O49 Na1 Na4 42.3(5) . 1_565 ?
O47 Na1 Na4 131.2(7) . 1_565 ?
O14 Na1 Na4 69.7(5) 1_565 1_565 ?
Na5 Na1 Na4 91.4(4) . 1_565 ?
O60 Na2 O63 87.2(8) . . ?
O60 Na2 O61 97.6(8) . . ?
O63 Na2 O61 91.2(9) . . ?
O60 Na2 O57 90.0(8) . . ?
O63 Na2 O57 168.4(10) . . ?
O61 Na2 O57 78.1(8) . . ?
O60 Na2 O55 86.6(7) . . ?
O63 Na2 O55 96.0(8) . . ?
O61 Na2 O55 171.9(8) . . ?
O57 Na2 O55 95.1(8) . . ?
O60 Na2 O17 162.5(8) . . ?
O63 Na2 O17 98.9(8) . . ?
O61 Na2 O17 98.6(7) . . ?
O57 Na2 O17 87.1(7) . . ?
O55 Na2 O17 76.5(6) . . ?
O55 Na3 O62 93.0(9) . . ?
O55 Na3 O59 160.3(10) . . ?
O62 Na3 O59 104.4(11) . . ?
O55 Na3 O6 90.9(6) . 3_455 ?
O62 Na3 O6 94.6(8) . 3_455 ?
O59 Na3 O6 78.9(9) . 3_455 ?
O55 Na3 O56 83.9(7) . . ?
O62 Na3 O56 171.7(9) . . ?
O59 Na3 O56 80.0(9) . . ?
O6 Na3 O56 93.2(7) 3_455 . ?
O55 Na3 O18 88.9(6) . . ?
O62 Na3 O18 86.2(9) . . ?
O59 Na3 O18 101.1(9) . . ?
O6 Na3 O18 179.2(7) 3_455 . ?
O56 Na3 O18 86.0(7) . . ?
O55 Na3 Na4 114.0(6) . . ?
O62 Na3 Na4 61.2(8) . . ?
O59 Na3 Na4 82.9(8) . . ?
O6 Na3 Na4 144.8(6) 3_455 . ?
O56 Na3 Na4 113.0(6) . . ?
O18 Na3 Na4 35.9(5) . . ?
O64 Na4 O5 145.8(10) . 4_454 ?
O64 Na4 O49 107.1(10) . 1_545 ?
O5 Na4 O49 95.9(8) 4_454 1_545 ?
O64 Na4 O18 86.4(9) . . ?
O5 Na4 O18 82.0(8) 4_454 . ?
O49 Na4 O18 155.9(10) 1_545 . ?
O64 Na4 O50 123.6(10) . 1_545 ?
O5 Na4 O50 87.1(8) 4_454 1_545 ?
O49 Na4 O50 72.0(7) 1_545 1_545 ?
O18 Na4 O50 84.0(8) . 1_545 ?
O64 Na4 V18 79.2(7) . . ?
O5 Na4 V18 100.5(7) 4_454 . ?
O49 Na4 V18 137.9(8) 1_545 . ?
O18 Na4 V18 23.6(4) . . ?
O50 Na4 V18 70.4(6) 1_545 . ?
O64 Na4 Na1 99.5(8) . 1_545 ?
O5 Na4 Na1 114.5(7) 4_454 1_545 ?
O49 Na4 Na1 42.7(5) 1_545 1_545 ?
O18 Na4 Na1 116.6(8) . 1_545 ?
O50 Na4 Na1 40.9(5) 1_545 1_545 ?
V18 Na4 Na1 95.3(5) . 1_545 ?
O64 Na4 V5 153.0(9) . 4_454 ?
O5 Na4 V5 19.5(4) 4_454 4_454 ?
O49 Na4 V5 76.5(6) 1_545 4_454 ?
O18 Na4 V5 100.6(7) . 4_454 ?
O50 Na4 V5 83.3(6) 1_545 4_454 ?
V18 Na4 V5 116.7(5) . 4_454 ?
Na1 Na4 V5 100.5(5) 1_545 4_454 ?
O64 Na4 Na3 83.7(7) . . ?
O5 Na4 Na3 67.6(6) 4_454 . ?
O49 Na4 Na3 159.8(8) 1_545 . ?
O18 Na4 Na3 37.7(5) . . ?
O50 Na4 Na3 116.8(8) 1_545 . ?
V18 Na4 Na3 59.9(3) . . ?
Na1 Na4 Na3 154.2(6) 1_545 . ?
V5 Na4 Na3 86.2(4) 4_454 . ?
O58 Na5 O65 91.6(8) . . ?
O58 Na5 O53 87.8(8) . . ?
O65 Na5 O53 172.7(8) . . ?
O58 Na5 O3 157.7(8) . 3_455 ?
O65 Na5 O3 75.6(7) . 3_455 ?
O53 Na5 O3 107.2(7) . 3_455 ?
O58 Na5 O54 83.2(8) . . ?
O65 Na5 O54 100.8(7) . . ?
O53 Na5 O54 86.3(7) . . ?
O3 Na5 O54 81.4(6) 3_455 . ?
O58 Na5 O14 101.6(7) . 1_565 ?
O65 Na5 O14 89.3(6) . 1_565 ?
O53 Na5 O14 83.8(6) . 1_565 ?
O3 Na5 O14 96.5(6) 3_455 1_565 ?
O54 Na5 O14 168.8(7) . 1_565 ?
O58 Na5 Na1 105.1(7) . . ?
O65 Na5 Na1 41.1(5) . . ?
O53 Na5 Na1 132.3(6) . . ?
O3 Na5 Na1 77.3(5) 3_455 . ?
O54 Na5 Na1 139.9(6) . . ?
O14 Na5 Na1 48.9(4) 1_565 . ?
O58 Na5 Na6 71.7(7) . . ?
O65 Na5 Na6 141.5(7) . . ?
O53 Na5 Na6 44.7(5) . . ?
O3 Na5 Na6 107.2(6) 3_455 . ?
O54 Na5 Na6 44.3(5) . . ?
O14 Na5 Na6 127.3(6) 1_565 . ?
Na1 Na5 Na6 175.0(5) . . ?
O52 Na6 O51 124.3(11) . . ?
O52 Na6 O54 152.8(11) . . ?
O51 Na6 O54 77.9(8) . . ?
O52 Na6 O53 82.5(9) . . ?
O51 Na6 O53 149.2(10) . . ?
O54 Na6 O53 82.2(8) . . ?
O52 Na6 O10 83.9(9) . . ?
O51 Na6 O10 86.5(9) . . ?
O54 Na6 O10 82.0(8) . . ?
O53 Na6 O10 113.8(9) . . ?
O52 Na6 O1 111.0(9) . 3_455 ?
O51 Na6 O1 85.2(8) . 3_455 ?
O54 Na6 O1 84.3(7) . 3_455 ?
O53 Na6 O1 69.6(7) . 3_455 ?
O10 Na6 O1 165.2(9) . 3_455 ?
O52 Na6 Na5 114.3(8) . . ?
O51 Na6 Na5 120.4(8) . . ?
O54 Na6 Na5 42.8(5) . . ?
O53 Na6 Na5 41.8(5) . . ?
O10 Na6 Na5 90.1(7) . . ?
O1 Na6 Na5 83.7(6) 3_455 . ?
Na1 O49 Na4 94.9(7) . 1_565 ?
Na1 O50 Na4 94.4(8) . 1_565 ?
Na5 O53 Na6 93.5(8) . . ?
Na5 O54 Na6 92.8(7) . . ?
Na3 O55 Na2 127.6(8) . . ?
Na1 O65 Na5 96.1(8) . . ?

loop_
_geom_bond_atom_site_label_1
_geom_bond_atom_site_label_2
_geom_bond_distance
_geom_bond_site_symmetry_2
_geom_bond_publ_flag
V1 O1 1.61(2) . ?
V1 O20 1.875(13) . ?
V1 O22 1.886(13) . ?
V1 O21 1.971(13) . ?
V1 O19 1.990(14) . ?
V1 V4 2.908(5) . ?
V1 V5 2.913(5) . ?
V1 V2 2.926(5) . ?
V1 V3 2.949(5) . ?
V2 O2 1.613(13) . ?
V2 O22 1.950(13) . ?
V2 O23 1.958(13) . ?
V2 O19 1.972(14) . ?
V2 O24 2.001(13) . ?
V2 O43 2.315(13) . ?
V2 V6 2.867(5) . ?
V3 O3 1.604(14) . ?
V3 O26 1.920(12) . ?
V3 O25 1.930(14) . ?
V3 O20 1.924(13) . ?
V3 O19 1.990(14) . ?
V3 O43 2.462(14) . ?
V3 V8 2.789(5) . ?
V4 O4 1.599(14) . ?
V4 O27 1.931(13) . ?
V4 O21 1.927(13) . ?
V4 O20 1.930(13) . ?
V4 O28 2.057(13) . ?
V4 V10 3.064(5) . ?
V5 O5 1.606(14) . ?
V5 O22 1.912(13) . ?
V5 O30 1.968(12) . ?
V5 O21 1.983(13) . ?
V5 O29 2.084(13) . ?
V5 O44 2.349(13) . ?
V5 V12 3.078(5) . ?
V5 Na4 3.64(2) 4 ?
V6 O6 1.613(14) . ?
V6 O23 1.899(13) . ?
V6 O32 1.900(12) . ?
V6 O31 1.978(13) . ?
V6 O24 1.996(13) . ?
V6 V13 2.930(5) . ?
V6 V14 2.935(5) . ?
V6 V7 2.946(5) . ?
V7 O7 1.613(15) . ?
V7 O33 1.894(13) . ?
V7 O24 1.914(13) . ?
V7 O25 1.933(14) . ?
V7 O32 1.948(12) . ?
V7 V8 2.820(5) . ?
V8 O8 1.65(2) . ?
V8 O26 1.844(13) . ?
V8 O33 1.888(13) . ?
V8 O25 1.946(14) . ?
V8 O34 2.091(13) . ?
V8 V9 3.049(5) . ?
V8 V15 3.056(5) . ?
V9 O9 1.617(13) . ?
V9 O27 1.915(13) . ?
V9 O26 1.948(12) . ?
V9 O35 2.008(14) . ?
V9 O34 2.043(13) . ?
V9 O46 2.381(13) . ?
V9 V10 2.827(6) . ?
V10 O10 1.65(2) . ?
V10 O27 1.874(13) . ?
V10 O36 1.905(12) . ?
V10 O35 2.011(15) . ?
V10 O28 2.151(14) . ?
V10 V16 2.950(5) . ?
V10 V11 2.979(6) . ?
V11 O11 1.612(13) . ?
V11 O36 1.874(12) . ?
V11 O37 1.935(13) . ?
V11 O29 2.049(13) . ?
V11 O28 2.064(13) . ?
V11 O44 2.167(13) . ?
V11 V12 3.031(5) . ?
V12 O12 1.65(2) . ?
V12 O37 1.845(13) . ?
V12 O30 1.846(12) . ?
V12 O38 1.987(13) . ?
V12 O29 2.137(13) . ?
V12 V17 2.768(5) . ?
V12 V13 2.829(5) . ?
V13 O13 1.590(14) . ?
V13 O23 1.904(13) . ?
V13 O38 1.924(13) . ?
V13 O30 1.938(12) . ?
V13 O31 1.951(13) . ?
V13 O45 2.458(13) . ?
V14 O14 1.577(13) . ?
V14 O32 1.946(12) . ?
V14 O39 1.959(13) . ?
V14 O31 1.980(13) . ?
V14 O40 2.044(13) . ?
V14 O45 2.368(13) . ?
V14 V18 3.039(5) . ?
V15 O15 1.587(15) . ?
V15 O39 1.902(13) . ?
V15 O33 1.939(13) . ?
V15 O41 1.981(14) . ?
V15 O34 2.062(13) . ?
V15 O46 2.381(13) . ?
V15 V18 2.856(5) . ?
V16 O16 1.594(13) . ?
V16 O41 1.930(14) . ?
V16 O42 1.933(13) . ?
V16 O36 1.928(12) . ?
V16 O35 1.950(14) . ?
V16 O46 2.381(13) . ?
V16 V18 2.844(5) . ?
V17 O17 1.609(14) . ?
V17 O37 1.909(13) . ?
V17 O38 1.952(13) . ?
V17 O42 1.993(13) . ?
V17 O40 2.030(13) . ?
V17 O45 2.368(13) . ?
V17 V18 3.017(5) . ?
V18 O18 1.59(2) . ?
V18 O42 1.839(13) . ?
V18 O39 1.861(13) . ?
V18 O41 1.956(14) . ?
V18 O40 2.087(13) . ?
V18 Na4 3.49(2) . ?
V19 O43 1.661(13) . ?
V19 O46 1.698(13) . ?
V19 O45 1.709(13) . ?
V19 O44 1.747(13) . ?
O1 Na6 2.57(2) 3_545 ?
O3 Na5 2.40(2) 3_545 ?
O5 Na4 2.38(2) 4 ?
O6 Na3 2.49(2) 3_545 ?
O10 Na6 2.52(3) . ?
O14 Na5 2.58(2) 1_545 ?
O14 Na1 2.64(2) 1_545 ?
O17 Na2 2.47(2) . ?
O18 Na4 2.44(2) . ?
O18 Na3 2.55(2) . ?
Na1 O65 2.30(2) . ?
Na1 O50 2.33(2) . ?
Na1 O48 2.39(2) . ?
Na1 O49 2.41(2) . ?
Na1 O47 2.42(2) . ?
Na1 O14 2.64(2) 1_565 ?
Na1 Na5 3.484(15) . ?
Na1 Na4 3.54(2) 1_565 ?
Na2 O60 2.38(2) . ?
Na2 O63 2.40(3) . ?
Na2 O61 2.39(2) . ?
Na2 O57 2.42(3) . ?
Na2 O55 2.43(2) . ?
Na3 O55 2.36(2) . ?
Na3 O62 2.39(3) . ?
Na3 O59 2.39(3) . ?
Na3 O6 2.49(2) 3_455 ?
Na3 O56 2.50(2) . ?
Na3 Na4 3.99(2) . ?
Na4 O64 2.19(3) . ?
Na4 O5 2.38(2) 4_454 ?
Na4 O49 2.39(2) 1_545 ?
Na4 O50 2.50(2) 1_545 ?
Na4 Na1 3.54(2) 1_545 ?
Na4 V5 3.64(2) 4_454 ?
Na5 O58 2.31(2) . ?
Na5 O65 2.38(2) . ?
Na5 O53 2.37(2) . ?
Na5 O3 2.40(2) 3_455 ?
Na5 O54 2.42(2) . ?
Na5 O14 2.58(2) 1_565 ?
Na5 Na6 3.55(2) . ?
Na6 O52 2.38(3) . ?
Na6 O51 2.43(3) . ?
Na6 O54 2.49(2) . ?
Na6 O53 2.51(2) . ?
Na6 O1 2.57(2) 3_455 ?
O49 Na4 2.39(2) 1_565 ?
O50 Na4 2.50(2) 1_565 ?
